data_1513895
loop_
_publ_author_name
'Gusev, Alexey N.'
'Hasegawa, Miki'
'Shimizu, Tomohito'
'Fukawa, Tomonori'
'Sakurai, Shoya'
'Nishchymenko, Galyna A.'
'Shul'gin, Victor F.'
'Meshkova, Svetlana B.'
'Linert, Wolfgang'

_publ_section_title
;
 Synthesis, structure and luminescence studies of Eu(III), Tb(III),
 Sm(III), Dy(III) cationic complexes with acetylacetone and
 bis(5-(pyridine-2-yl)-1,2,4-triazol-3-yl)propane
;
_journal_name_full 'Inorganica Chimica Acta'
_journal_page_first 279
_journal_page_last 284
_journal_paper_doi 10.1016/j.ica.2013.04.006
_journal_volume 406
_journal_year 2013
_chemical_formula_moiety 'C34.50 H45 Cl N8 O4 Tb'
_chemical_formula_sum 'C34.5 H45 Cl N8 O4 Tb'
_chemical_formula_weight 830.16
_space_group_IT_number 2
_symmetry_cell_setting triclinic
_symmetry_Int_Tables_number 2
_symmetry_space_group_name_Hall '-P 1'
_symmetry_space_group_name_H-M 'P -1'
_atom_sites_solution_hydrogens geom
_atom_sites_solution_primary direct
_atom_sites_solution_secondary difmap
_cell_angle_alpha 86.64(5)
_cell_angle_beta 72.50(4)
_cell_angle_gamma 88.62(5)
_cell_formula_units_Z 2
_cell_length_a 9.229(5)
_cell_length_b 13.790(11)
_cell_length_c 14.984(9)
_cell_measurement_reflns_used 10399
_cell_measurement_temperature 93
_cell_measurement_theta_max 26.00
_cell_measurement_theta_min 2.10
_cell_volume 1816(2)
_computing_cell_refinement 'CrystalClear-SM Expert 2.0 r4'
_computing_data_collection 'CrystalClear-SM Expert 2.0 r4 (Rigaku, 2009)'
_computing_data_reduction 'CrystalClear-SM Expert 2.0 r4'
_computing_molecular_graphics 'CrystalStructure 4.0'
_computing_publication_material 'CrystalStructure 4.0 (Rigaku, 2011)'
_computing_structure_refinement 'SHELXL97 (Sheldrick, 2008)'
_computing_structure_solution 'Il Milione (Burla, et al., 2007)'
_diffrn_ambient_temperature 93
_diffrn_detector_area_resol_mean 14.222
_diffrn_measured_fraction_theta_full 0.997
_diffrn_measured_fraction_theta_max 0.997
_diffrn_measurement_device_type 'Rigaku Saturn724'
_diffrn_measurement_method \w
_diffrn_radiation_type 'Mo K\a'
_diffrn_radiation_wavelength 0.71075
_diffrn_reflns_av_R_equivalents 0.0378
_diffrn_reflns_limit_h_max 11
_diffrn_reflns_limit_h_min -11
_diffrn_reflns_limit_k_max 17
_diffrn_reflns_limit_k_min -17
_diffrn_reflns_limit_l_max 18
_diffrn_reflns_limit_l_min -18
_diffrn_reflns_number 41519
_diffrn_reflns_theta_full 25.99
_diffrn_reflns_theta_max 25.99
_diffrn_reflns_theta_min 2.74
_diffrn_standards_number 0
_exptl_absorpt_coefficient_mu 2.066
_exptl_absorpt_correction_T_max 0.734
_exptl_absorpt_correction_T_min 0.643
_exptl_absorpt_correction_type multi-scan
_exptl_absorpt_process_details 'REQAB (Rigaku, 1998)'
_exptl_crystal_colour colorless
_exptl_crystal_density_diffrn 1.518
_exptl_crystal_density_method 'not measured'
_exptl_crystal_description block
_exptl_crystal_F_000 844.00
_exptl_crystal_size_max 0.250
_exptl_crystal_size_mid 0.200
_exptl_crystal_size_min 0.150
_refine_diff_density_max 2.59
_refine_diff_density_min -1.21
_refine_ls_extinction_method none
_refine_ls_goodness_of_fit_ref 1.119
_refine_ls_hydrogen_treatment constr
_refine_ls_number_parameters 440
_refine_ls_number_reflns 7118
_refine_ls_number_restraints 48
_refine_ls_R_factor_gt 0.0433
_refine_ls_shift/su_max 0.001
_refine_ls_structure_factor_coef Fsqd
_refine_ls_weighting_details 'w = 1/[\s^2^(Fo^2^)+(0.0420P)^2^+12.4137P] where P=(Fo^2^+2Fc^2^)/3'
_refine_ls_weighting_scheme calc
_refine_ls_wR_factor_ref 0.1074
_reflns_number_gt 7041
_reflns_number_total 7118
_reflns_threshold_expression F^2^>2.0\s(F^2^)
_cod_data_source_file sc1029.cif
_cod_data_source_block TB2_(sc1029)
_cod_original_formula_sum 'C34.50 H45 Cl N8 O4 Tb'
_cod_database_code 1513895

loop_
_symmetry_equiv_pos_site_id
_symmetry_equiv_pos_as_xyz
1 +X,+Y,+Z
2 -X,-Y,-Z

loop_
_atom_site_label
_atom_site_type_symbol
_atom_site_fract_x
_atom_site_fract_y
_atom_site_fract_z
_atom_site_U_iso_or_equiv
_atom_site_adp_type
_atom_site_occupancy
_atom_site_symmetry_multiplicity
_atom_site_calc_flag
_atom_site_refinement_flags
Tb1 Tb 0.06358(2) 0.626715(15) 0.239333(14) 0.01459(8) Uani 1 2 d .
Cl50 Cl 0.03191(15) 0.15925(8) 0.30001(8) 0.0241(3) Uani 1 2 d .
O27 O -0.0660(4) 0.4895(2) 0.2350(2) 0.0182(7) Uani 1 2 d .
O33 O -0.1907(4) 0.6630(2) 0.3137(2) 0.0187(7) Uani 1 2 d .
O34 O 0.3060(4) 0.6892(2) 0.2218(2) 0.0194(7) Uani 1 2 d .
O40 O 0.2226(4) 0.5669(2) 0.1033(2) 0.0184(7) Uani 1 2 d .
N2 N -0.0402(4) 0.6863(3) 0.1033(3) 0.0163(8) Uani 1 2 d .
N9 N 0.0487(5) 0.8087(3) 0.2131(3) 0.0173(8) Uani 1 2 d .
N11 N 0.0332(5) 0.9664(3) 0.2097(3) 0.0225(9) Uani 1 2 d .
N12 N -0.0221(5) 0.9419(3) 0.1393(3) 0.0216(9) Uani 1 2 d .
N16 N 0.0585(4) 0.6535(3) 0.4044(3) 0.0152(8) Uani 1 2 d .
N18 N 0.0507(5) 0.6946(3) 0.5432(3) 0.0184(8) Uani 1 2 d .
N19 N 0.1331(5) 0.6105(3) 0.5322(3) 0.0194(8) Uani 1 2 d .
N22 N 0.1930(4) 0.4924(3) 0.3149(3) 0.0158(8) Uani 1 2 d .
C3 C -0.0738(6) 0.6227(4) 0.0477(3) 0.0199(10) Uani 1 2 d .
C4 C -0.1143(6) 0.6509(4) -0.0323(3) 0.0217(10) Uani 1 2 d .
C5 C -0.1213(6) 0.7495(4) -0.0557(3) 0.0223(10) Uani 1 2 d .
C6 C -0.0903(6) 0.8168(4) 0.0020(3) 0.0207(10) Uani 1 2 d .
C7 C -0.0503(5) 0.7820(3) 0.0803(3) 0.0166(9) Uani 1 2 d .
C8 C -0.0106(5) 0.8456(3) 0.1444(3) 0.0174(9) Uani 1 2 d .
C10 C 0.0760(6) 0.8880(4) 0.2524(3) 0.0196(10) Uani 1 2 d .
C13 C 0.1418(6) 0.8914(4) 0.3320(3) 0.0219(10) Uani 1 2 d .
C14 C 0.0206(6) 0.8986(4) 0.4278(4) 0.0231(10) Uani 1 2 d .
C15 C -0.0821(6) 0.8093(4) 0.4581(3) 0.0200(10) Uani 1 2 d .
C17 C 0.0061(5) 0.7195(3) 0.4681(3) 0.0179(9) Uani 1 2 d .
C20 C 0.1344(5) 0.5885(3) 0.4470(3) 0.0157(9) Uani 1 2 d .
C21 C 0.2062(5) 0.5011(3) 0.4012(3) 0.0156(9) Uani 1 2 d .
C23 C 0.2546(6) 0.4130(4) 0.2699(3) 0.0192(9) Uani 1 2 d .
C24 C 0.3314(6) 0.3413(3) 0.3074(4) 0.0202(10) Uani 1 2 d .
C25 C 0.3445(6) 0.3519(4) 0.3964(4) 0.0218(10) Uani 1 2 d .
C26 C 0.2799(6) 0.4329(4) 0.4446(4) 0.0201(10) Uani 1 2 d .
C28 C -0.2052(6) 0.4632(4) 0.2626(3) 0.0195(10) Uani 1 2 d .
C29 C -0.2336(6) 0.3572(4) 0.2545(4) 0.0262(11) Uani 1 2 d .
C30 C -0.3280(6) 0.5242(4) 0.3012(4) 0.0223(10) Uani 1 2 d .
C31 C -0.3156(6) 0.6192(4) 0.3262(3) 0.0197(10) Uani 1 2 d .
C32 C -0.4600(6) 0.6722(4) 0.3769(4) 0.0262(11) Uani 1 2 d .
C35 C 0.4125(5) 0.7115(3) 0.1486(4) 0.0200(10) Uani 1 2 d .
C36 C 0.5328(6) 0.7800(4) 0.1581(4) 0.0320(13) Uani 1 2 d .
C37 C 0.4281(6) 0.6771(4) 0.0599(4) 0.0278(11) Uani 1 2 d .
C38 C 0.3362(6) 0.6059(4) 0.0422(3) 0.0214(10) Uani 1 2 d .
C39 C 0.3707(7) 0.5710(5) -0.0563(4) 0.0344(13) Uani 1 2 d .
C41 C 0.6023(7) 0.0217(5) 0.0705(5) 0.0442(8) Uani 1 2 d .
C42 C 0.7120(7) 0.0920(5) 0.0695(5) 0.0452(8) Uani 1 2 d .
C43 C 0.6988(7) 0.1172(5) 0.1680(5) 0.0454(8) Uani 1 2 d .
C44 C 0.5487(7) 0.1529(5) 0.2119(6) 0.0451(8) Uani 1 2 d .
C45 C 0.4401(7) 0.0842(5) 0.2127(5) 0.0454(8) Uani 1 2 d .
C46 C 0.4527(7) 0.0563(5) 0.1166(5) 0.0456(8) Uani 1 2 d .
C47 C 0.603(2) 0.9771(15) 0.4242(15) 0.078(5) Uiso 0.5 2 d .
C48 C 0.5713(16) 0.9113(10) 0.5043(10) 0.043(3) Uiso 0.5 2 d .
C49 C 0.447(2) 0.9246(15) 0.5569(14) 0.074(5) Uiso 0.5 2 d .
H3 H -0.0697 0.55527 0.06392 0.0239 Uiso 1 2 calc R
H4 H -0.13672 0.60383 -0.06994 0.0260 Uiso 1 2 calc R
H5 H -0.14687 0.77087 -0.11049 0.0268 Uiso 1 2 calc R
H6 H -0.09633 0.88463 -0.01195 0.0249 Uiso 1 2 calc R
H11 H 0.03982 1.02636 0.22513 0.0270 Uiso 1 2 calc R
H13A H 0.21004 0.94806 0.32074 0.0263 Uiso 1 2 calc R
H13B H 0.2039 0.83213 0.33357 0.0263 Uiso 1 2 calc R
H14A H 0.07216 0.90805 0.47577 0.0277 Uiso 1 2 calc R
H14B H -0.04355 0.95668 0.42527 0.0277 Uiso 1 2 calc R
H15A H -0.15946 0.82041 0.51879 0.0240 Uiso 1 2 calc R
H15B H -0.13582 0.80025 0.41117 0.0240 Uiso 1 2 calc R
H18 H 0.0296 0.72847 0.59357 0.0221 Uiso 1 2 calc R
H23 H 0.24522 0.40535 0.2093 0.0231 Uiso 1 2 calc R
H24 H 0.37385 0.28644 0.273 0.0243 Uiso 1 2 calc R
H25 H 0.39686 0.30442 0.4238 0.0261 Uiso 1 2 calc R
H26 H 0.28598 0.44158 0.50576 0.0241 Uiso 1 2 calc R
H29A H -0.33846 0.34898 0.25387 0.0314 Uiso 1 2 calc R
H29B H -0.21747 0.31924 0.30814 0.0314 Uiso 1 2 calc R
H29C H -0.16336 0.33458 0.19633 0.0314 Uiso 1 2 calc R
H30 H -0.42718 0.4995 0.31116 0.0267 Uiso 1 2 calc R
H32A H -0.43713 0.74051 0.3809 0.0315 Uiso 1 2 calc R
H32B H -0.50196 0.64225 0.44017 0.0315 Uiso 1 2 calc R
H32C H -0.53435 0.66799 0.34235 0.0315 Uiso 1 2 calc R
H36A H 0.49012 0.81879 0.21283 0.0384 Uiso 1 2 calc R
H36B H 0.56611 0.82328 0.10159 0.0384 Uiso 1 2 calc R
H36C H 0.61983 0.74222 0.16599 0.0384 Uiso 1 2 calc R
H37 H 0.50648 0.70399 0.00824 0.0333 Uiso 1 2 calc R
H39A H 0.45605 0.60795 -0.09841 0.0413 Uiso 1 2 calc R
H39B H 0.28106 0.58075 -0.078 0.0413 Uiso 1 2 calc R
H39C H 0.39743 0.50179 -0.05605 0.0413 Uiso 1 2 calc R
H41A H 0.6226 -0.03901 0.10344 0.0530 Uiso 1 2 calc R
H41B H 0.60972 0.00704 0.00537 0.0530 Uiso 1 2 calc R
H42A H 0.69631 0.15122 0.03268 0.0542 Uiso 1 2 calc R
H42B H 0.81504 0.06628 0.03916 0.0542 Uiso 1 2 calc R
H43A H 0.71972 0.05888 0.20405 0.0544 Uiso 1 2 calc R
H43B H 0.77435 0.16743 0.16694 0.0544 Uiso 1 2 calc R
H44A H 0.53937 0.16855 0.27708 0.0541 Uiso 1 2 calc R
H44B H 0.53051 0.21324 0.17769 0.0541 Uiso 1 2 calc R
H45A H 0.33744 0.11111 0.24181 0.0545 Uiso 1 2 calc R
H45B H 0.45361 0.02571 0.25108 0.0545 Uiso 1 2 calc R
H46A H 0.378 0.00486 0.1197 0.0547 Uiso 1 2 calc R
H46B H 0.42861 0.11323 0.08001 0.0547 Uiso 1 2 calc R
H47A H 0.55317 0.95277 0.37976 0.0937 Uiso 0.5 2 calc R
H47B H 0.71354 0.97717 0.39292 0.0937 Uiso 0.5 2 calc R
H48A H 0.57928 0.84384 0.48409 0.0514 Uiso 0.5 2 calc R
H48B H 0.64782 0.91958 0.53749 0.0514 Uiso 0.5 2 calc R
H49A H 0.44141 0.88971 0.61745 0.0883 Uiso 0.5 2 calc R
H49B H 0.37303 0.89375 0.53154 0.0883 Uiso 0.5 2 calc R

loop_
_atom_site_aniso_label
_atom_site_aniso_U_11
_atom_site_aniso_U_22
_atom_site_aniso_U_33
_atom_site_aniso_U_12
_atom_site_aniso_U_13
_atom_site_aniso_U_23
Tb1 0.01614(13) 0.01423(12) 0.01335(13) -0.00114(8) -0.00408(9) -0.00185(8)
Cl50 0.0365(7) 0.0174(6) 0.0192(6) 0.0030(5) -0.0085(5) -0.0063(4)
O27 0.0184(17) 0.0149(16) 0.0217(17) -0.0043(13) -0.0060(14) -0.0015(13)
O33 0.0156(16) 0.0202(17) 0.0183(17) -0.0013(13) -0.0021(13) -0.0014(13)
O34 0.0183(17) 0.0213(17) 0.0180(17) -0.0041(13) -0.0045(14) -0.0000(13)
O40 0.0190(17) 0.0196(17) 0.0151(16) 0.0000(13) -0.0025(13) -0.0037(13)
N2 0.019(2) 0.0150(19) 0.0139(19) 0.0001(15) -0.0032(15) -0.0016(15)
N9 0.020(2) 0.0162(19) 0.0172(19) -0.0024(15) -0.0067(16) -0.0026(15)
N11 0.034(2) 0.0119(19) 0.023(2) -0.0001(17) -0.0098(18) -0.0027(16)
N12 0.033(2) 0.017(2) 0.017(2) 0.0015(17) -0.0111(18) -0.0024(16)
N16 0.0166(19) 0.0151(18) 0.0132(18) 0.0003(15) -0.0030(15) -0.0028(14)
N18 0.021(2) 0.020(2) 0.0138(19) 0.0012(16) -0.0040(16) -0.0055(15)
N19 0.019(2) 0.022(2) 0.017(2) 0.0010(16) -0.0039(16) -0.0029(16)
N22 0.0161(19) 0.0154(19) 0.0152(19) -0.0004(15) -0.0033(15) -0.0018(15)
C3 0.021(2) 0.018(2) 0.021(2) -0.0002(18) -0.0062(19) -0.0056(19)
C4 0.022(2) 0.025(3) 0.019(2) -0.001(2) -0.0063(19) -0.0039(19)
C5 0.024(3) 0.028(3) 0.016(2) 0.001(2) -0.008(2) 0.000(2)
C6 0.025(3) 0.018(2) 0.020(2) -0.0012(19) -0.008(2) 0.0014(18)
C7 0.017(2) 0.018(2) 0.013(2) 0.0012(17) -0.0017(18) -0.0028(17)
C8 0.019(2) 0.017(2) 0.015(2) -0.0013(18) -0.0029(18) -0.0010(17)
C10 0.021(2) 0.020(2) 0.016(2) -0.0033(19) -0.0034(19) -0.0020(18)
C13 0.031(3) 0.017(2) 0.021(2) -0.004(2) -0.011(2) -0.0013(19)
C14 0.033(3) 0.017(2) 0.022(3) 0.003(2) -0.012(2) -0.0059(19)
C15 0.026(3) 0.020(2) 0.014(2) 0.006(2) -0.0053(19) -0.0060(18)
C17 0.018(2) 0.019(2) 0.016(2) -0.0027(18) -0.0023(18) -0.0024(18)
C20 0.014(2) 0.016(2) 0.015(2) -0.0015(17) -0.0016(17) -0.0029(17)
C21 0.013(2) 0.015(2) 0.016(2) -0.0025(17) -0.0011(17) 0.0002(17)
C23 0.021(2) 0.020(2) 0.016(2) -0.0028(19) -0.0035(19) -0.0033(18)
C24 0.020(2) 0.015(2) 0.023(2) 0.0030(18) -0.0027(19) -0.0021(18)
C25 0.018(2) 0.020(2) 0.025(3) 0.0001(19) -0.005(2) 0.004(2)
C26 0.021(2) 0.021(2) 0.019(2) -0.0010(19) -0.0080(19) 0.0014(19)
C28 0.021(2) 0.020(2) 0.019(2) -0.0036(19) -0.0098(19) 0.0022(18)
C29 0.025(3) 0.018(2) 0.037(3) -0.004(2) -0.012(2) -0.002(2)
C30 0.018(2) 0.023(2) 0.026(3) -0.0041(19) -0.008(2) -0.001(2)
C31 0.021(2) 0.023(2) 0.016(2) 0.0010(19) -0.0071(19) 0.0039(18)
C32 0.018(2) 0.030(3) 0.029(3) 0.003(2) -0.005(2) -0.005(2)
C35 0.017(2) 0.016(2) 0.027(3) 0.0012(18) -0.006(2) 0.0023(19)
C36 0.024(3) 0.035(3) 0.034(3) -0.015(2) -0.004(2) 0.001(2)
C37 0.025(3) 0.033(3) 0.020(3) -0.007(2) 0.002(2) 0.001(2)
C38 0.022(2) 0.024(2) 0.017(2) 0.005(2) -0.0040(19) -0.0005(19)
C39 0.033(3) 0.049(4) 0.018(3) -0.006(3) -0.002(2) -0.007(2)
C41 0.0225(14) 0.0451(17) 0.0604(19) -0.0008(12) -0.0039(13) -0.0131(14)
C42 0.0233(14) 0.0444(17) 0.0620(19) -0.0008(12) -0.0022(13) -0.0130(15)
C43 0.0233(14) 0.0436(17) 0.0633(19) -0.0015(13) -0.0017(13) -0.0154(15)
C44 0.0228(14) 0.0425(17) 0.0637(19) -0.0012(12) -0.0011(13) -0.0151(14)
C45 0.0233(14) 0.0439(17) 0.0631(19) -0.0013(12) -0.0020(13) -0.0139(15)
C46 0.0233(14) 0.0460(17) 0.0624(19) -0.0010(13) -0.0034(13) -0.0129(15)

loop_
_atom_type_symbol
_atom_type_description
_atom_type_scat_dispersion_real
_atom_type_scat_dispersion_imag
_atom_type_scat_source
C C 0.0033 0.0016
;
International Tables for Crystallography
(1992, Vol. C, Tables 4.2.6.8 and 6.1.1.4)
;
H H 0.0000 0.0000
;
International Tables for Crystallography
(1992, Vol. C, Table 6.1.1.4)
;
O O 0.0106 0.0060
;
International Tables for Crystallography
(1992, Vol. C, Tables 4.2.6.8 and 6.1.1.4)
;
N N 0.0061 0.0033
;
International Tables for Crystallography
(1992, Vol. C, Tables 4.2.6.8 and 6.1.1.4)
;
Tb Tb -0.1723 4.1537
;
International Tables for Crystallography
(1992, Vol. C, Tables 4.2.6.8 and 6.1.1.4)
;
Cl Cl 0.1484 0.1585
;
International Tables for Crystallography
(1992, Vol. C, Tables 4.2.6.8 and 6.1.1.4)
;

loop_
_geom_angle_atom_site_label_1
_geom_angle_atom_site_label_2
_geom_angle_atom_site_label_3
_geom_angle
_geom_angle_publ_flag
_geom_angle_site_symmetry_1
_geom_angle_site_symmetry_3
O27 Tb1 O33 74.70(13) yes . .
O27 Tb1 O34 144.13(12) yes . .
O27 Tb1 O40 80.93(12) yes . .
O27 Tb1 N2 83.00(14) yes . .
O27 Tb1 N9 140.68(14) yes . .
O27 Tb1 N16 110.24(13) yes . .
O27 Tb1 N22 75.62(14) yes . .
O33 Tb1 O34 139.21(12) yes . .
O33 Tb1 O40 142.10(14) yes . .
O33 Tb1 N2 76.17(13) yes . .
O33 Tb1 N9 76.45(13) yes . .
O33 Tb1 N16 76.51(13) yes . .
O33 Tb1 N22 118.26(12) yes . .
O34 Tb1 O40 73.77(13) yes . .
O34 Tb1 N2 112.08(13) yes . .
O34 Tb1 N9 72.56(14) yes . .
O34 Tb1 N16 76.58(13) yes . .
O34 Tb1 N22 76.05(13) yes . .
O40 Tb1 N2 72.37(13) yes . .
O40 Tb1 N9 107.46(13) yes . .
O40 Tb1 N16 140.13(13) yes . .
O40 Tb1 N22 82.07(13) yes . .
N2 Tb1 N9 64.47(14) yes . .
N2 Tb1 N16 144.96(12) yes . .
N2 Tb1 N22 148.91(13) yes . .
N9 Tb1 N16 88.05(14) yes . .
N9 Tb1 N22 142.69(15) yes . .
N16 Tb1 N22 65.22(13) yes . .
Tb1 O27 C28 136.0(3) yes . .
Tb1 O33 C31 134.5(3) yes . .
Tb1 O34 C35 130.2(4) yes . .
Tb1 O40 C38 130.1(3) yes . .
Tb1 N2 C3 120.8(3) yes . .
Tb1 N2 C7 121.5(3) yes . .
C3 N2 C7 117.5(5) yes . .
Tb1 N9 C8 118.7(3) yes . .
Tb1 N9 C10 137.7(4) yes . .
C8 N9 C10 103.4(4) yes . .
N12 N11 C10 111.6(4) yes . .
N11 N12 C8 101.6(4) yes . .
Tb1 N16 C17 138.2(3) yes . .
Tb1 N16 C20 118.1(3) yes . .
C17 N16 C20 103.6(4) yes . .
N19 N18 C17 111.7(4) yes . .
N18 N19 C20 101.5(4) yes . .
Tb1 N22 C21 120.5(3) yes . .
Tb1 N22 C23 122.2(3) yes . .
C21 N22 C23 117.2(4) yes . .
N2 C3 C4 123.2(5) yes . .
C3 C4 C5 118.4(5) yes . .
C4 C5 C6 119.4(5) yes . .
C5 C6 C7 118.2(5) yes . .
N2 C7 C6 123.2(5) yes . .
N2 C7 C8 113.6(4) yes . .
C6 C7 C8 123.1(4) yes . .
N9 C8 N12 114.4(5) yes . .
N9 C8 C7 121.4(4) yes . .
N12 C8 C7 124.1(5) yes . .
N9 C10 N11 108.9(5) yes . .
N9 C10 C13 126.9(4) yes . .
N11 C10 C13 124.1(5) yes . .
C10 C13 C14 113.3(5) yes . .
C13 C14 C15 113.9(4) yes . .
C14 C15 C17 111.9(4) yes . .
N16 C17 N18 108.7(4) yes . .
N16 C17 C15 127.0(5) yes . .
N18 C17 C15 124.2(4) yes . .
N16 C20 N19 114.5(4) yes . .
N16 C20 C21 121.4(4) yes . .
N19 C20 C21 124.1(5) yes . .
N22 C21 C20 114.5(4) yes . .
N22 C21 C26 123.4(4) yes . .
C20 C21 C26 122.2(5) yes . .
N22 C23 C24 123.4(5) yes . .
C23 C24 C25 118.5(4) yes . .
C24 C25 C26 118.9(5) yes . .
C21 C26 C25 118.5(5) yes . .
O27 C28 C29 116.0(4) yes . .
O27 C28 C30 124.8(5) yes . .
C29 C28 C30 119.2(4) yes . .
C28 C30 C31 124.7(5) yes . .
O33 C31 C30 124.6(4) yes . .
O33 C31 C32 117.1(4) yes . .
C30 C31 C32 118.1(4) yes . .
O34 C35 C36 117.2(5) yes . .
O34 C35 C37 124.8(5) yes . .
C36 C35 C37 118.0(4) yes . .
C35 C37 C38 124.5(4) yes . .
O40 C38 C37 124.8(5) yes . .
O40 C38 C39 115.9(5) yes . .
C37 C38 C39 119.3(4) yes . .
C42 C41 C46 110.6(6) yes . .
C41 C42 C43 110.1(6) yes . .
C42 C43 C44 109.3(7) yes . .
C43 C44 C45 110.9(6) yes . .
C44 C45 C46 111.4(6) yes . .
C41 C46 C45 110.9(7) yes . .
C48 C47 C49 115.1(17) yes . 2_676
C47 C48 C49 111.5(17) yes . .
C47 C49 C48 118.3(18) yes 2_676 .
N12 N11 H11 124.205 no . .
C10 N11 H11 124.216 no . .
N19 N18 H18 124.149 no . .
C17 N18 H18 124.145 no . .
N2 C3 H3 118.383 no . .
C4 C3 H3 118.371 no . .
C3 C4 H4 120.793 no . .
C5 C4 H4 120.796 no . .
C4 C5 H5 120.285 no . .
C6 C5 H5 120.293 no . .
C5 C6 H6 120.905 no . .
C7 C6 H6 120.923 no . .
C10 C13 H13A 108.917 no . .
C10 C13 H13B 108.923 no . .
C14 C13 H13A 108.925 no . .
C14 C13 H13B 108.928 no . .
H13A C13 H13B 107.745 no . .
C13 C14 H14A 108.763 no . .
C13 C14 H14B 108.766 no . .
C15 C14 H14A 108.766 no . .
C15 C14 H14B 108.767 no . .
H14A C14 H14B 107.665 no . .
C14 C15 H15A 109.237 no . .
C14 C15 H15B 109.250 no . .
C17 C15 H15A 109.243 no . .
C17 C15 H15B 109.248 no . .
H15A C15 H15B 107.929 no . .
N22 C23 H23 118.281 no . .
C24 C23 H23 118.290 no . .
C23 C24 H24 120.744 no . .
C25 C24 H24 120.751 no . .
C24 C25 H25 120.553 no . .
C26 C25 H25 120.539 no . .
C21 C26 H26 120.728 no . .
C25 C26 H26 120.724 no . .
C28 C29 H29A 109.468 no . .
C28 C29 H29B 109.465 no . .
C28 C29 H29C 109.464 no . .
H29A C29 H29B 109.477 no . .
H29A C29 H29C 109.474 no . .
H29B C29 H29C 109.480 no . .
C28 C30 H30 117.658 no . .
C31 C30 H30 117.664 no . .
C31 C32 H32A 109.467 no . .
C31 C32 H32B 109.472 no . .
C31 C32 H32C 109.470 no . .
H32A C32 H32B 109.470 no . .
H32A C32 H32C 109.475 no . .
H32B C32 H32C 109.473 no . .
C35 C36 H36A 109.470 no . .
C35 C36 H36B 109.468 no . .
C35 C36 H36C 109.471 no . .
H36A C36 H36B 109.474 no . .
H36A C36 H36C 109.473 no . .
H36B C36 H36C 109.472 no . .
C35 C37 H37 117.733 no . .
C38 C37 H37 117.737 no . .
C38 C39 H39A 109.476 no . .
C38 C39 H39B 109.473 no . .
C38 C39 H39C 109.465 no . .
H39A C39 H39B 109.471 no . .
H39A C39 H39C 109.468 no . .
H39B C39 H39C 109.473 no . .
C42 C41 H41A 109.529 no . .
C42 C41 H41B 109.524 no . .
C46 C41 H41A 109.525 no . .
C46 C41 H41B 109.531 no . .
H41A C41 H41B 108.089 no . .
C41 C42 H42A 109.651 no . .
C41 C42 H42B 109.645 no . .
C43 C42 H42A 109.644 no . .
C43 C42 H42B 109.652 no . .
H42A C42 H42B 108.155 no . .
C42 C43 H43A 109.807 no . .
C42 C43 H43B 109.809 no . .
C44 C43 H43A 109.812 no . .
C44 C43 H43B 109.809 no . .
H43A C43 H43B 108.256 no . .
C43 C44 H44A 109.458 no . .
C43 C44 H44B 109.461 no . .
C45 C44 H44A 109.460 no . .
C45 C44 H44B 109.465 no . .
H44A C44 H44B 108.056 no . .
C44 C45 H45A 109.348 no . .
C44 C45 H45B 109.350 no . .
C46 C45 H45A 109.355 no . .
C46 C45 H45B 109.350 no . .
H45A C45 H45B 107.980 no . .
C41 C46 H46A 109.460 no . .
C41 C46 H46B 109.453 no . .
C45 C46 H46A 109.461 no . .
C45 C46 H46B 109.459 no . .
H46A C46 H46B 108.040 no . .
C48 C47 H47A 108.509 no . .
C48 C47 H47B 108.509 no . .
C49 C47 H47A 108.502 no 2_676 .
C49 C47 H47B 108.508 no 2_676 .
H47A C47 H47B 107.512 no . .
C47 C48 H48A 109.343 no . .
C47 C48 H48B 109.338 no . .
C49 C48 H48A 109.333 no . .
C49 C48 H48B 109.326 no . .
H48A C48 H48B 107.977 no . .
C47 C49 H49A 107.729 no 2_676 .
C47 C49 H49B 107.719 no 2_676 .
C48 C49 H49A 107.735 no . .
C48 C49 H49B 107.725 no . .
H49A C49 H49B 107.113 no . .

loop_
_geom_bond_atom_site_label_1
_geom_bond_atom_site_label_2
_geom_bond_distance
_geom_bond_publ_flag
_geom_bond_site_symmetry_2
Tb1 O27 2.277(4) yes .
Tb1 O33 2.331(3) yes .
Tb1 O34 2.352(4) yes .
Tb1 O40 2.309(3) yes .
Tb1 N2 2.586(5) yes .
Tb1 N9 2.525(4) yes .
Tb1 N16 2.509(4) yes .
Tb1 N22 2.570(4) yes .
O27 C28 1.280(6) yes .
O33 C31 1.272(6) yes .
O34 C35 1.261(5) yes .
O40 C38 1.272(5) yes .
N2 C3 1.346(7) yes .
N2 C7 1.353(6) yes .
N9 C8 1.372(7) yes .
N9 C10 1.335(7) yes .
N11 N12 1.365(7) yes .
N11 C10 1.335(7) yes .
N12 C8 1.329(6) yes .
N16 C17 1.332(6) yes .
N16 C20 1.369(6) yes .
N18 N19 1.363(6) yes .
N18 C17 1.335(7) yes .
N19 C20 1.326(7) yes .
N22 C21 1.347(7) yes .
N22 C23 1.343(6) yes .
C3 C4 1.391(8) yes .
C4 C5 1.389(7) yes .
C5 C6 1.395(8) yes .
C6 C7 1.389(8) yes .
C7 C8 1.466(7) yes .
C10 C13 1.495(8) yes .
C13 C14 1.538(6) yes .
C14 C15 1.535(7) yes .
C15 C17 1.490(7) yes .
C20 C21 1.465(6) yes .
C21 C26 1.390(7) yes .
C23 C24 1.391(7) yes .
C24 C25 1.391(8) yes .
C25 C26 1.389(7) yes .
C28 C29 1.509(7) yes .
C28 C30 1.393(7) yes .
C30 C31 1.401(7) yes .
C31 C32 1.515(7) yes .
C35 C36 1.519(8) yes .
C35 C37 1.403(8) yes .
C37 C38 1.400(8) yes .
C38 C39 1.518(8) yes .
C41 C42 1.414(10) yes .
C41 C46 1.430(8) yes .
C42 C43 1.506(12) yes .
C43 C44 1.432(9) yes .
C44 C45 1.393(10) yes .
C45 C46 1.483(12) yes .
C47 C48 1.42(2) yes .
C47 C49 1.44(3) yes 2_676
C48 C49 1.20(2) yes .
N11 H11 0.880 no .
N18 H18 0.880 no .
C3 H3 0.950 no .
C4 H4 0.950 no .
C5 H5 0.950 no .
C6 H6 0.950 no .
C13 H13A 0.990 no .
C13 H13B 0.990 no .
C14 H14A 0.990 no .
C14 H14B 0.990 no .
C15 H15A 0.990 no .
C15 H15B 0.990 no .
C23 H23 0.950 no .
C24 H24 0.950 no .
C25 H25 0.950 no .
C26 H26 0.950 no .
C29 H29A 0.980 no .
C29 H29B 0.980 no .
C29 H29C 0.980 no .
C30 H30 0.950 no .
C32 H32A 0.980 no .
C32 H32B 0.980 no .
C32 H32C 0.980 no .
C36 H36A 0.980 no .
C36 H36B 0.980 no .
C36 H36C 0.980 no .
C37 H37 0.950 no .
C39 H39A 0.980 no .
C39 H39B 0.980 no .
C39 H39C 0.980 no .
C41 H41A 0.990 no .
C41 H41B 0.990 no .
C42 H42A 0.990 no .
C42 H42B 0.990 no .
C43 H43A 0.990 no .
C43 H43B 0.990 no .
C44 H44A 0.990 no .
C44 H44B 0.990 no .
C45 H45A 0.990 no .
C45 H45B 0.990 no .
C46 H46A 0.990 no .
C46 H46B 0.990 no .
C47 H47A 0.990 no .
C47 H47B 0.990 no .
C48 H48A 0.990 no .
C48 H48B 0.990 no .
C49 H49A 0.990 no .
C49 H49B 0.990 no .

loop_
_geom_contact_atom_site_label_1
_geom_contact_atom_site_label_2
_geom_contact_distance
_geom_contact_publ_flag
_geom_contact_site_symmetry_2
O27 C3 3.281(6) no .
O27 C23 3.295(7) no .
O27 C31 2.927(6) no .
O33 C8 3.529(6) no .
O33 C15 3.417(7) no .
O33 C17 3.473(7) no .
O33 C28 2.919(6) no .
O34 C10 3.393(6) no .
O34 C13 3.410(6) no .
O34 C20 3.488(6) no .
O34 C21 3.552(6) no .
O34 C38 2.921(7) no .
O40 C3 3.157(7) no .
O40 C23 3.258(6) no .
O40 C35 2.924(7) no .
N2 C5 2.791(7) no .
N2 C38 3.486(7) no .
N9 C14 3.450(7) no .
N9 C15 3.504(7) no .
N9 C35 3.462(6) no .
N11 C7 3.520(7) no .
N11 C14 3.313(7) no .
N12 C6 2.974(8) no .
N16 C13 3.425(7) no .
N16 C14 3.417(7) no .
N18 C14 3.265(7) no .
N18 C21 3.514(6) no .
N19 C26 2.950(7) no .
N22 C25 2.796(7) no .
C3 C6 2.736(7) no .
C4 C7 2.733(8) no .
C7 C10 3.532(8) no .
C8 C13 3.593(8) no .
C10 C15 3.129(7) no .
C13 C17 3.064(7) no .
C15 C20 3.585(7) no .
C17 C21 3.529(7) no .
C21 C24 2.726(7) no .
C23 C26 2.726(8) no .
C41 C44 2.790(11) no .
C42 C45 2.768(9) no .
C43 C46 2.772(11) no .
C47 C47 2.58(3) no 2_676
C48 C48 2.76(2) no 2_676
C49 C49 2.62(3) no 2_676
Cl50 N11 3.052(5) no 1_545
Cl50 N18 3.093(5) no 2_566
O27 N19 3.553(6) no 2_566
O40 C4 3.509(7) no 2_565
N11 Cl50 3.052(5) no 1_565
N12 C42 3.529(9) no 1_465
N12 C42 3.593(8) no 2_665
N12 C43 3.439(8) no 1_465
N16 C26 3.451(6) no 2_566
N18 Cl50 3.093(5) no 2_566
N18 C21 3.530(7) no 2_566
N18 C23 3.599(6) no 2_566
N18 C24 3.592(6) no 2_566
N18 C25 3.549(7) no 2_566
N18 C26 3.511(7) no 2_566
N19 O27 3.553(6) no 2_566
N19 N22 3.463(6) no 2_566
N19 C21 3.368(6) no 2_566
N19 C28 3.429(7) no 2_566
N22 N19 3.463(6) no 2_566
C4 O40 3.509(7) no 2_565
C6 C36 3.589(7) no 1_455
C6 C42 3.567(8) no 2_665
C14 C14 3.579(8) no 2_576
C15 C25 3.474(7) no 2_566
C15 C48 3.356(15) no 1_455
C17 C25 3.396(7) no 2_566
C17 C26 3.312(7) no 2_566
C20 C20 3.479(7) no 2_566
C20 C21 3.484(6) no 2_566
C21 N18 3.530(7) no 2_566
C21 N19 3.368(6) no 2_566
C21 C20 3.484(6) no 2_566
C23 N18 3.599(6) no 2_566
C24 N18 3.592(6) no 2_566
C24 C44 3.359(8) no .
C25 N18 3.549(7) no 2_566
C25 C15 3.474(7) no 2_566
C25 C17 3.396(7) no 2_566
C26 N16 3.451(6) no 2_566
C26 N18 3.511(7) no 2_566
C26 C17 3.312(7) no 2_566
C26 C31 3.578(8) no 2_566
C28 N19 3.429(7) no 2_566
C31 C26 3.578(8) no 2_566
C32 C36 3.538(9) no 1_455
C36 C6 3.589(7) no 1_655
C36 C32 3.538(9) no 1_655
C36 C41 3.511(9) no 1_565
C41 C36 3.511(9) no 1_545
C41 C41 3.315(12) no 2_655
C41 C46 3.241(12) no 2_655
C42 N12 3.529(9) no 1_645
C42 N12 3.593(8) no 2_665
C42 C6 3.567(8) no 2_665
C43 N12 3.439(8) no 1_645
C44 C24 3.359(8) no .
C44 C49 3.58(2) no 2_666
C46 C41 3.241(12) no 2_655
C48 C15 3.356(15) no 1_655
C49 C44 3.58(2) no 2_666
Tb1 H3 3.4203 no .
Tb1 H23 3.4340 no .
O27 H3 2.6784 no .
O27 H23 2.9952 no .
O27 H29A 3.1467 no .
O27 H29B 2.7575 no .
O27 H29C 2.5017 no .
O27 H30 3.1846 no .
O33 H15B 2.6058 no .
O33 H30 3.1847 no .
O33 H32A 2.4415 no .
O33 H32B 2.9372 no .
O33 H32C 3.0692 no .
O34 H13B 2.6317 no .
O34 H36A 2.4655 no .
O34 H36B 3.1059 no .
O34 H36C 2.8626 no .
O34 H37 3.1756 no .
O40 H3 2.9397 no .
O40 H23 2.7000 no .
O40 H37 3.1851 no .
O40 H39A 3.1684 no .
O40 H39B 2.6020 no .
O40 H39C 2.6409 no .
N2 H4 3.2574 no .
N2 H6 3.2634 no .
N9 H11 3.0145 no .
N9 H13A 3.2337 no .
N9 H13B 2.6574 no .
N9 H15B 2.9418 no .
N11 H13A 2.6565 no .
N11 H13B 3.2505 no .
N11 H14B 3.0867 no .
N12 H6 2.7194 no .
N16 H13B 2.8267 no .
N16 H15A 3.2320 no .
N16 H15B 2.6570 no .
N16 H18 3.0083 no .
N18 H13B 3.4953 no .
N18 H14A 3.0461 no .
N18 H15A 2.6635 no .
N18 H15B 3.2537 no .
N19 H26 2.6807 no .
N22 H24 3.2550 no .
N22 H26 3.2581 no .
C3 H5 3.2520 no .
C3 H39B 3.3070 no .
C4 H6 3.2681 no .
C5 H3 3.2404 no .
C6 H4 3.2683 no .
C7 H3 3.1642 no .
C7 H5 3.2531 no .
C8 H6 2.7105 no .
C8 H11 2.9406 no .
C10 H14A 3.3639 no .
C10 H14B 2.7094 no .
C10 H15B 2.8148 no .
C13 H11 2.7177 no .
C13 H15A 3.4138 no .
C13 H15B 2.7757 no .
C13 H36A 3.3355 no .
C14 H11 3.3789 no .
C14 H18 3.3342 no .
C15 H13A 3.4087 no .
C15 H13B 2.7492 no .
C15 H18 2.7129 no .
C17 H13B 2.7134 no .
C17 H14A 2.7017 no .
C17 H14B 3.3431 no .
C20 H18 2.9346 no .
C20 H26 2.6893 no .
C21 H23 3.1534 no .
C21 H25 3.2540 no .
C23 H25 3.2563 no .
C24 H26 3.2597 no .
C25 H23 3.2425 no .
C26 H24 3.2595 no .
C28 H3 3.0716 no .
C29 H30 2.6223 no .
C30 H29A 2.5691 no .
C30 H29B 2.9879 no .
C30 H29C 3.2350 no .
C30 H32A 3.3004 no .
C30 H32B 2.7979 no .
C30 H32C 2.6826 no .
C31 H15B 3.5288 no .
C32 H30 2.6060 no .
C35 H13B 3.3660 no .
C36 H13B 3.4583 no .
C36 H37 2.6110 no .
C37 H36A 3.2808 no .
C37 H36B 2.6126 no .
C37 H36C 2.8983 no .
C37 H39A 2.5472 no .
C37 H39B 3.1578 no .
C37 H39C 3.1248 no .
C38 H23 3.5576 no .
C39 H37 2.6295 no .
C41 H43A 2.6254 no .
C41 H43B 3.2435 no .
C41 H44B 3.1251 no .
C41 H45A 3.2460 no .
C41 H45B 2.6437 no .
C42 H44A 3.2638 no .
C42 H44B 2.6034 no .
C42 H45B 3.1367 no .
C42 H46A 3.1920 no .
C42 H46B 2.5825 no .
C43 H41A 2.6080 no .
C43 H41B 3.2599 no .
C43 H45A 3.1841 no .
C43 H45B 2.5540 no .
C43 H46B 3.1553 no .
C44 H41A 3.1400 no .
C44 H42A 2.6222 no .
C44 H42B 3.2502 no .
C44 H46A 3.2176 no .
C44 H46B 2.6284 no .
C45 H41A 2.6327 no .
C45 H41B 3.2579 no .
C45 H42A 3.1141 no .
C45 H43A 2.5607 no .
C45 H43B 3.1794 no .
C46 H42A 2.5690 no .
C46 H42B 3.1969 no .
C46 H43A 3.1220 no .
C46 H44A 3.2364 no .
C46 H44B 2.5966 no .
C47 H47A 3.0588 no 2_676
C47 H47B 3.4239 no 2_676
C47 H48A 3.1007 no 2_676
C47 H48B 2.6153 no 2_676
C47 H49A 3.0222 no .
C47 H49B 2.4991 no .
C48 H47A 2.6315 no 2_676
C48 H47B 3.0482 no 2_676
C48 H48B 3.2066 no 2_676
C48 H49A 3.2246 no 2_676
C48 H49B 2.7403 no 2_676
C49 H47A 2.5470 no .
C49 H47B 2.9756 no .
C49 H48A 3.2332 no 2_676
C49 H48B 2.7711 no 2_676
C49 H49A 3.4878 no 2_676
C49 H49B 3.0456 no 2_676
H3 H4 2.3287 no .
H3 H29C 3.5118 no .
H3 H39B 3.3094 no .
H4 H5 2.3545 no .
H5 H6 2.3621 no .
H11 H13A 2.6032 no .
H11 H13B 3.5891 no .
H11 H14B 2.9697 no .
H13A H14A 2.3293 no .
H13A H14B 2.3976 no .
H13A H36A 3.1743 no .
H13B H14A 2.3993 no .
H13B H14B 2.8729 no .
H13B H15B 3.0314 no .
H13B H36A 2.7251 no .
H14A H15A 2.3770 no .
H14A H15B 2.8731 no .
H14A H18 2.9189 no .
H14B H15A 2.3507 no .
H14B H15B 2.3819 no .
H15A H18 2.6096 no .
H15B H18 3.5916 no .
H15B H32A 3.0870 no .
H23 H24 2.3267 no .
H24 H25 2.3599 no .
H25 H26 2.3571 no .
H29A H30 2.3281 no .
H29B H30 3.1074 no .
H29C H30 3.4254 no .
H30 H32A 3.5328 no .
H30 H32B 2.7688 no .
H30 H32C 2.5167 no .
H36A H37 3.4937 no .
H36B H37 2.3962 no .
H36C H37 2.9359 no .
H37 H39A 2.2912 no .
H37 H39B 3.3062 no .
H37 H39C 3.2785 no .
H41A H42A 2.7919 no .
H41A H42B 2.2631 no .
H41A H43A 2.4511 no .
H41A H43B 3.5046 no .
H41A H45A 3.5312 no .
H41A H45B 2.4924 no .
H41A H46A 2.2676 no .
H41A H46B 2.8012 no .
H41B H42A 2.2645 no .
H41B H42B 2.2835 no .
H41B H43A 3.5364 no .
H41B H45B 3.5497 no .
H41B H46A 2.3028 no .
H41B H46B 2.2669 no .
H42A H43A 2.8634 no .
H42A H43B 2.3554 no .
H42A H44A 3.5301 no .
H42A H44B 2.4391 no .
H42A H46A 3.4752 no .
H42A H46B 2.4179 no .
H42B H43A 2.3572 no .
H42B H43B 2.3681 no .
H42B H44B 3.5028 no .
H42B H46B 3.4836 no .
H43A H44A 2.2874 no .
H43A H44B 2.8060 no .
H43A H45A 3.4657 no .
H43A H45B 2.3902 no .
H43B H44A 2.2969 no .
H43B H44B 2.2836 no .
H43B H45B 3.4520 no .
H44A H45A 2.2566 no .
H44A H45B 2.2380 no .
H44A H46B 3.5304 no .
H44B H45A 2.2393 no .
H44B H45B 2.7724 no .
H44B H46A 3.4952 no .
H44B H46B 2.4608 no .
H45A H46A 2.3475 no .
H45A H46B 2.3136 no .
H45B H46A 2.3124 no .
H45B H46B 2.8390 no .
H47A H48A 2.1662 no .
H47A H48A 3.5396 no 2_676
H47A H48B 2.7666 no .
H47A H48B 2.6062 no 2_676
H47A H49A 3.4606 no .
H47A H49A 2.1771 no 2_676
H47A H49B 2.4845 no .
H47A H49B 2.7665 no 2_676
H47B H48A 2.3621 no .
H47B H48B 2.1731 no .
H47B H48B 3.4772 no 2_676
H47B H49A 2.3265 no 2_676
H47B H49B 3.3885 no .
H47B H49B 2.1707 no 2_676
H48A H49A 2.1430 no .
H48A H49B 1.9449 no .
H48B H49A 1.9599 no .
H48B H49B 2.5980 no .
H48B H49B 2.7417 no 2_676
Cl50 H5 2.8346 no 2_565
Cl50 H11 2.1927 no 1_545
Cl50 H13A 3.3543 no 1_545
Cl50 H14A 3.2876 no 2_566
Cl50 H14B 3.2410 no 1_545
Cl50 H15A 3.2960 no 2_566
Cl50 H18 2.2282 no 2_566
Cl50 H24 3.5517 no .
Cl50 H29B 3.1301 no .
Cl50 H29C 3.5413 no .
Cl50 H43B 3.5284 no 1_455
Cl50 H45A 2.7660 no .
O27 H4 2.9577 no 2_565
O33 H26 2.8890 no 2_566
O33 H36C 3.3314 no 1_455
O34 H32C 2.6527 no 1_655
O40 H4 2.6242 no 2_565
O40 H39C 3.4812 no 2_665
N2 H36C 3.0855 no 1_455
N11 H6 3.4132 no 2_575
N11 H43A 3.1564 no 1_465
N11 H46A 3.1053 no 1_565
N11 H47B 3.3788 no 1_455
N12 H6 2.9824 no 2_575
N12 H41A 3.4804 no 1_465
N12 H42A 3.5869 no 2_665
N12 H42B 2.8955 no 1_465
N12 H42B 2.7861 no 2_665
N12 H43A 2.7988 no 1_465
N12 H43B 3.5749 no 1_465
N16 H26 3.3254 no 2_566
N16 H32C 3.5970 no 1_655
N18 H29B 3.0604 no 2_566
N19 H29B 2.9487 no 2_566
N19 H32B 3.2628 no 1_655
N19 H32C 3.5702 no 1_655
N22 H30 3.4925 no 1_655
C3 H3 3.0933 no 2_565
C3 H36C 3.3098 no 1_455
C3 H39B 3.3650 no 2_565
C3 H39C 3.4468 no 2_565
C4 H3 3.2608 no 2_565
C4 H23 3.3634 no 2_565
C4 H29C 2.9715 no 2_565
C4 H36C 3.5123 no 1_455
C4 H37 3.4356 no 1_455
C4 H39C 3.2969 no 2_565
C5 H29C 3.0815 no 2_565
C5 H36B 3.3112 no 1_455
C5 H36C 3.4571 no 1_455
C5 H37 3.3420 no 1_455
C5 H43B 3.3294 no 2_665
C5 H46B 3.4706 no 2_565
C6 H36B 3.0737 no 1_455
C6 H36C 3.1840 no 1_455
C6 H41A 3.3110 no 1_465
C6 H42A 3.5495 no 2_665
C6 H42B 3.5629 no 1_465
C6 H42B 2.9274 no 2_665
C6 H43B 3.2377 no 2_665
C7 H36B 3.4931 no 1_455
C7 H36C 2.9770 no 1_455
C7 H42A 3.3205 no 2_665
C7 H42B 3.1208 no 2_665
C8 H42A 3.2892 no 2_665
C8 H42B 3.0045 no 2_665
C10 H46A 3.2908 no 1_565
C13 H45A 3.5471 no 1_565
C13 H45B 3.3281 no 1_565
C13 H46A 3.5676 no 1_565
C14 H14A 3.0865 no 2_576
C14 H14B 3.1129 no 2_576
C14 H47B 3.1865 no 1_455
C14 H48B 3.3513 no 1_455
C15 H25 3.2909 no 2_566
C15 H47B 3.2413 no 1_455
C15 H48A 3.0602 no 1_455
C15 H48B 2.8615 no 1_455
C17 H25 3.5967 no 2_566
C17 H26 3.4502 no 2_566
C20 H32B 3.4243 no 1_655
C20 H32C 3.1753 no 1_655
C21 H30 3.2440 no 1_655
C21 H32B 3.5656 no 1_655
C21 H32C 3.2502 no 1_655
C23 H4 3.5028 no 2_565
C23 H18 3.3793 no 2_566
C23 H30 3.4319 no 1_655
C23 H39A 3.1212 no 2_665
C24 H15A 3.3585 no 2_566
C24 H18 3.3527 no 2_566
C24 H29A 2.9113 no 1_655
C24 H30 3.1702 no 1_655
C24 H39A 3.2030 no 2_665
C24 H44A 2.9919 no .
C24 H44B 2.8937 no .
C24 H45A 3.3724 no .
C25 H15A 2.9518 no 2_566
C25 H15B 3.5455 no 2_566
C25 H29A 3.0609 no 1_655
C25 H30 2.9151 no 1_655
C25 H32B 3.2067 no 2_566
C25 H44A 3.3465 no .
C25 H48A 3.3294 no 2_666
C26 H30 2.9664 no 1_655
C26 H32B 3.5449 no 1_655
C26 H32B 3.1741 no 2_566
C28 H39B 3.1450 no 2_565
C29 H18 3.5038 no 2_566
C29 H39A 3.5533 no 2_565
C29 H39B 2.8868 no 2_565
C29 H43B 2.9852 no 1_455
C29 H44A 3.3174 no 1_455
C29 H44B 3.4625 no 1_455
C30 H26 3.0964 no 2_566
C31 H26 2.6969 no 2_566
C31 H36C 3.0544 no 1_455
C32 H25 3.2455 no 2_566
C32 H26 3.0637 no 2_566
C32 H36A 3.2242 no 1_455
C32 H36C 3.1206 no 1_455
C32 H48A 3.0257 no 1_455
C35 H32C 3.1088 no 1_655
C35 H39C 3.5242 no 2_665
C35 H42A 3.5942 no 2_665
C36 H32A 3.4432 no 1_655
C36 H32C 2.9850 no 1_655
C36 H41A 2.6527 no 1_565
C36 H46A 3.4723 no 1_565
C37 H39C 2.9071 no 2_665
C37 H42A 3.0479 no 2_665
C37 H46B 3.5086 no 2_665
C38 H4 3.4033 no 2_565
C38 H39C 2.8960 no 2_665
C38 H42A 3.5044 no 2_665
C39 H3 3.3484 no 2_565
C39 H4 3.3637 no 2_565
C39 H29A 3.1942 no 2_565
C39 H29C 3.4258 no 2_565
C39 H39C 3.2068 no 2_665
C39 H44B 3.3898 no 2_665
C41 H6 3.2848 no 1_645
C41 H36A 3.4007 no 1_545
C41 H36B 2.7602 no 1_545
C41 H41B 2.5897 no 2_655
C41 H46A 2.8455 no 2_655
C41 H46B 3.0879 no 2_655
C42 H6 3.4156 no 1_645
C42 H6 3.4078 no 2_665
C42 H46A 3.5244 no 2_655
C43 H29A 3.4853 no 1_655
C43 H29C 3.3818 no 1_655
C43 H49A 3.0795 no 2_666
C44 H24 2.4497 no .
C44 H29A 3.0857 no 1_655
C44 H49A 2.6172 no 2_666
C45 H13A 2.9020 no 1_545
C45 H24 2.9752 no .
C45 H47A 3.4038 no 1_545
C45 H48B 3.5813 no 2_666
C45 H49A 3.0988 no 2_666
C46 H13A 3.4793 no 1_545
C46 H36A 3.5521 no 1_545
C46 H36B 3.3545 no 1_545
C46 H41A 3.5896 no 2_655
C46 H41B 2.2971 no 2_655
C46 H46A 3.5563 no 2_655
C47 H14B 3.2761 no 1_655
C47 H15A 3.5754 no 1_655
C47 H15B 3.3618 no 1_655
C47 H32A 3.4126 no 1_655
C47 H43A 3.2867 no 1_565
C47 H44A 3.4914 no 1_565
C47 H45B 3.3116 no 1_565
C48 H14B 3.4525 no 1_655
C48 H15A 2.8172 no 1_655
C48 H15B 3.0635 no 1_655
C48 H25 3.1417 no 2_666
C48 H32A 3.0955 no 1_655
C48 H44A 3.2561 no 2_666
C49 H25 3.4727 no 2_666
C49 H43A 3.4665 no 2_666
C49 H44A 2.7681 no 2_666
C49 H45B 3.3823 no 2_666
H3 C3 3.0933 no 2_565
H3 C4 3.2608 no 2_565
H3 C39 3.3484 no 2_565
H3 H3 2.5326 no 2_565
H3 H4 2.8861 no 2_565
H3 H39B 2.6926 no 2_565
H3 H39C 3.1814 no 2_565
H4 O27 2.9577 no 2_565
H4 O40 2.6242 no 2_565
H4 C23 3.5028 no 2_565
H4 C38 3.4033 no 2_565
H4 C39 3.3637 no 2_565
H4 H3 2.8861 no 2_565
H4 H23 2.5834 no 2_565
H4 H29C 2.9577 no 2_565
H4 H37 3.4313 no 1_455
H4 H39B 3.3005 no 2_565
H4 H39C 2.9307 no 2_565
H5 Cl50 2.8346 no 2_565
H5 H11 3.2086 no 2_575
H5 H23 3.2027 no 2_565
H5 H29C 3.1257 no 2_565
H5 H36B 3.5710 no 1_455
H5 H37 3.2829 no 1_455
H5 H43B 3.4010 no 2_665
H5 H45A 3.3439 no 2_565
H5 H46B 2.9488 no 2_565
H6 N11 3.4132 no 2_575
H6 N12 2.9824 no 2_575
H6 C41 3.2848 no 1_465
H6 C42 3.4156 no 1_465
H6 C42 3.4078 no 2_665
H6 H11 3.2483 no 2_575
H6 H36B 3.1759 no 1_455
H6 H41A 2.8656 no 1_465
H6 H41B 3.1119 no 1_465
H6 H42B 2.6981 no 1_465
H6 H42B 2.6038 no 2_665
H6 H43B 3.2682 no 2_665
H6 H46B 3.5097 no 2_565
H11 Cl50 2.1927 no 1_565
H11 H5 3.2086 no 2_575
H11 H6 3.2483 no 2_575
H11 H43A 3.0837 no 1_465
H11 H43B 3.3769 no 1_465
H11 H45A 3.0943 no 1_565
H11 H46A 3.0610 no 1_565
H11 H47B 3.3458 no 1_455
H13A Cl50 3.3543 no 1_565
H13A C45 2.9020 no 1_565
H13A C46 3.4793 no 1_565
H13A H45A 2.6108 no 1_565
H13A H45B 2.4214 no 1_565
H13A H46A 3.0107 no 1_565
H13A H47A 3.5377 no .
H13A H48B 3.4367 no 2_676
H13B H32C 3.2968 no 1_655
H13B H45B 3.4873 no 1_565
H14A Cl50 3.2876 no 2_566
H14A C14 3.0865 no 2_576
H14A H14A 2.8643 no 2_576
H14A H14B 2.4110 no 2_576
H14A H48B 3.5071 no 2_676
H14A H49B 3.1301 no .
H14B Cl50 3.2410 no 1_565
H14B C14 3.1129 no 2_576
H14B C47 3.2761 no 1_455
H14B C48 3.4525 no 1_455
H14B H14A 2.4110 no 2_576
H14B H14B 2.9209 no 2_576
H14B H47B 2.4388 no 1_455
H14B H48B 2.8794 no 1_455
H14B H49B 3.5483 no 2_576
H15A Cl50 3.2960 no 2_566
H15A C24 3.3585 no 2_566
H15A C25 2.9518 no 2_566
H15A C47 3.5754 no 1_455
H15A C48 2.8172 no 1_455
H15A H24 3.4217 no 2_566
H15A H25 2.7163 no 2_566
H15A H47B 3.2146 no 1_455
H15A H48A 2.6240 no 1_455
H15A H48B 2.1772 no 1_455
H15B C25 3.5455 no 2_566
H15B C47 3.3618 no 1_455
H15B C48 3.0635 no 1_455
H15B H25 3.1888 no 2_566
H15B H47B 2.8190 no 1_455
H15B H48A 2.5965 no 1_455
H15B H48B 2.8656 no 1_455
H18 Cl50 2.2282 no 2_566
H18 C23 3.3793 no 2_566
H18 C24 3.3527 no 2_566
H18 C29 3.5038 no 2_566
H18 H29B 2.6411 no 2_566
H23 C4 3.3634 no 2_565
H23 H4 2.5834 no 2_565
H23 H5 3.2027 no 2_565
H23 H39A 2.7662 no 2_665
H24 Cl50 3.5517 no .
H24 C44 2.4497 no .
H24 C45 2.9752 no .
H24 H15A 3.4217 no 2_566
H24 H29A 2.7384 no 1_655
H24 H39A 2.9365 no 2_665
H24 H44A 2.2147 no .
H24 H44B 2.0014 no .
H24 H45A 2.5383 no .
H24 H49A 3.5381 no 2_666
H25 C15 3.2909 no 2_566
H25 C17 3.5967 no 2_566
H25 C32 3.2455 no 2_566
H25 C48 3.1417 no 2_666
H25 C49 3.4727 no 2_666
H25 H15A 2.7163 no 2_566
H25 H15B 3.1888 no 2_566
H25 H29A 2.9960 no 1_655
H25 H29B 3.4638 no 1_655
H25 H30 3.2791 no 1_655
H25 H32A 3.0848 no 2_566
H25 H32B 2.6524 no 2_566
H25 H44A 2.9494 no .
H25 H48A 2.4421 no 2_666
H25 H48B 3.1234 no 2_666
H25 H49A 3.0370 no 2_666
H25 H49B 3.5758 no 2_666
H26 O33 2.8890 no 2_566
H26 N16 3.3254 no 2_566
H26 C17 3.4502 no 2_566
H26 C30 3.0964 no 2_566
H26 C31 2.6969 no 2_566
H26 C32 3.0637 no 2_566
H26 H30 3.3667 no 1_655
H26 H30 3.5137 no 2_566
H26 H32A 3.4484 no 2_566
H26 H32B 3.3525 no 1_655
H26 H32B 2.5916 no 2_566
H29A C24 2.9113 no 1_455
H29A C25 3.0609 no 1_455
H29A C39 3.1942 no 2_565
H29A C43 3.4853 no 1_455
H29A C44 3.0857 no 1_455
H29A H24 2.7384 no 1_455
H29A H25 2.9960 no 1_455
H29A H39A 2.8782 no 2_565
H29A H39B 2.6552 no 2_565
H29A H43B 2.9137 no 1_455
H29A H44A 2.7168 no 1_455
H29A H44B 2.7311 no 1_455
H29B Cl50 3.1301 no .
H29B N18 3.0604 no 2_566
H29B N19 2.9487 no 2_566
H29B H18 2.6411 no 2_566
H29B H25 3.4638 no 1_455
H29B H43B 3.0802 no 1_455
H29B H44A 3.2461 no 1_455
H29B H49A 3.5131 no 2_566
H29C Cl50 3.5413 no .
H29C C4 2.9715 no 2_565
H29C C5 3.0815 no 2_565
H29C C39 3.4258 no 2_565
H29C C43 3.3818 no 1_455
H29C H4 2.9577 no 2_565
H29C H5 3.1257 no 2_565
H29C H39A 3.4960 no 2_565
H29C H39B 2.5576 no 2_565
H29C H43B 2.4845 no 1_455
H29C H44A 3.4949 no 1_455
H29C H44B 3.4084 no 1_455
H30 N22 3.4925 no 1_455
H30 C21 3.2440 no 1_455
H30 C23 3.4319 no 1_455
H30 C24 3.1702 no 1_455
H30 C25 2.9151 no 1_455
H30 C26 2.9664 no 1_455
H30 H25 3.2791 no 1_455
H30 H26 3.3667 no 1_455
H30 H26 3.5137 no 2_566
H30 H39B 3.5773 no 2_565
H32A C36 3.4432 no 1_455
H32A C47 3.4126 no 1_455
H32A C48 3.0955 no 1_455
H32A H25 3.0848 no 2_566
H32A H26 3.4484 no 2_566
H32A H36A 2.9362 no 1_455
H32A H36C 3.1017 no 1_455
H32A H47A 2.9255 no 1_455
H32A H48A 2.2031 no 1_455
H32A H49B 3.2607 no 1_455
H32B N19 3.2628 no 1_455
H32B C20 3.4243 no 1_455
H32B C21 3.5656 no 1_455
H32B C25 3.2067 no 2_566
H32B C26 3.5449 no 1_455
H32B C26 3.1741 no 2_566
H32B H25 2.6524 no 2_566
H32B H26 3.3525 no 1_455
H32B H26 2.5916 no 2_566
H32B H48A 3.0553 no 1_455
H32C O34 2.6527 no 1_455
H32C N16 3.5970 no 1_455
H32C N19 3.5702 no 1_455
H32C C20 3.1753 no 1_455
H32C C21 3.2502 no 1_455
H32C C35 3.1088 no 1_455
H32C C36 2.9850 no 1_455
H32C H13B 3.2968 no 1_455
H32C H36A 2.7254 no 1_455
H32C H36C 2.7473 no 1_455
H36A C32 3.2242 no 1_655
H36A C41 3.4007 no 1_565
H36A C46 3.5521 no 1_565
H36A H32A 2.9362 no 1_655
H36A H32C 2.7254 no 1_655
H36A H41A 2.5613 no 1_565
H36A H45B 2.9348 no 1_565
H36A H46A 3.1500 no 1_565
H36A H47A 3.3878 no .
H36B C5 3.3112 no 1_655
H36B C6 3.0737 no 1_655
H36B C7 3.4931 no 1_655
H36B C41 2.7602 no 1_565
H36B C46 3.3545 no 1_565
H36B H5 3.5710 no 1_655
H36B H6 3.1759 no 1_655
H36B H41A 1.9853 no 1_565
H36B H41B 2.8167 no 1_565
H36B H41B 3.4086 no 2_665
H36B H42A 3.5838 no 2_665
H36B H46A 2.9907 no 1_565
H36B H46B 2.7958 no 2_665
H36C O33 3.3314 no 1_655
H36C N2 3.0855 no 1_655
H36C C3 3.3098 no 1_655
H36C C4 3.5123 no 1_655
H36C C5 3.4571 no 1_655
H36C C6 3.1840 no 1_655
H36C C7 2.9770 no 1_655
H36C C31 3.0544 no 1_655
H36C C32 3.1206 no 1_655
H36C H32A 3.1017 no 1_655
H36C H32C 2.7473 no 1_655
H36C H41A 3.1046 no 1_565
H37 C4 3.4356 no 1_655
H37 C5 3.3420 no 1_655
H37 H4 3.4313 no 1_655
H37 H5 3.2829 no 1_655
H37 H39C 3.0618 no 2_665
H37 H42A 2.8691 no 2_665
H37 H44B 3.0597 no 2_665
H37 H46B 2.7688 no 2_665
H39A C23 3.1212 no 2_665
H39A C24 3.2030 no 2_665
H39A C29 3.5533 no 2_565
H39A H23 2.7662 no 2_665
H39A H24 2.9365 no 2_665
H39A H29A 2.8782 no 2_565
H39A H29C 3.4960 no 2_565
H39A H39C 3.2937 no 2_665
H39A H44B 2.6626 no 2_665
H39B C3 3.3650 no 2_565
H39B C28 3.1450 no 2_565
H39B C29 2.8868 no 2_565
H39B H3 2.6926 no 2_565
H39B H4 3.3005 no 2_565
H39B H29A 2.6552 no 2_565
H39B H29C 2.5576 no 2_565
H39B H30 3.5773 no 2_565
H39B H44B 3.3918 no 2_665
H39C O40 3.4812 no 2_665
H39C C3 3.4468 no 2_565
H39C C4 3.2969 no 2_565
H39C C35 3.5242 no 2_665
H39C C37 2.9071 no 2_665
H39C C38 2.8960 no 2_665
H39C C39 3.2068 no 2_665
H39C H3 3.1814 no 2_565
H39C H4 2.9307 no 2_565
H39C H37 3.0618 no 2_665
H39C H39A 3.2937 no 2_665
H39C H39C 2.8821 no 2_665
H41A N12 3.4804 no 1_645
H41A C6 3.3110 no 1_645
H41A C36 2.6527 no 1_545
H41A C46 3.5896 no 2_655
H41A H6 2.8656 no 1_645
H41A H36A 2.5613 no 1_545
H41A H36B 1.9853 no 1_545
H41A H36C 3.1046 no 1_545
H41A H41B 3.0696 no 2_655
H41A H46A 3.3507 no 2_655
H41A H46B 3.1562 no 2_655
H41B C41 2.5897 no 2_655
H41B C46 2.2971 no 2_655
H41B H6 3.1119 no 1_645
H41B H36B 2.8167 no 1_545
H41B H36B 3.4086 no 2_665
H41B H41A 3.0696 no 2_655
H41B H41B 2.0937 no 2_655
H41B H46A 1.8599 no 2_655
H41B H46B 2.2498 no 2_655
H42A N12 3.5869 no 2_665
H42A C6 3.5495 no 2_665
H42A C7 3.3205 no 2_665
H42A C8 3.2892 no 2_665
H42A C35 3.5942 no 2_665
H42A C37 3.0479 no 2_665
H42A C38 3.5044 no 2_665
H42A H36B 3.5838 no 2_665
H42A H37 2.8691 no 2_665
H42A H46A 3.4504 no 2_655
H42B N12 2.8955 no 1_645
H42B N12 2.7861 no 2_665
H42B C6 3.5629 no 1_645
H42B C6 2.9274 no 2_665
H42B C7 3.1208 no 2_665
H42B C8 3.0045 no 2_665
H42B H6 2.6981 no 1_645
H42B H6 2.6038 no 2_665
H42B H46A 3.5652 no 2_655
H43A N11 3.1564 no 1_645
H43A N12 2.7988 no 1_645
H43A C47 3.2867 no 1_545
H43A C49 3.4665 no 2_666
H43A H11 3.0837 no 1_645
H43A H47A 2.9425 no 1_545
H43A H47B 2.9689 no 1_545
H43A H49A 2.7653 no 2_666
H43B Cl50 3.5284 no 1_655
H43B N12 3.5749 no 1_645
H43B C5 3.3294 no 2_665
H43B C6 3.2377 no 2_665
H43B C29 2.9852 no 1_655
H43B H5 3.4010 no 2_665
H43B H6 3.2682 no 2_665
H43B H11 3.3769 no 1_645
H43B H29A 2.9137 no 1_655
H43B H29B 3.0802 no 1_655
H43B H29C 2.4845 no 1_655
H43B H49A 3.3063 no 2_666
H44A C24 2.9919 no .
H44A C25 3.3465 no .
H44A C29 3.3174 no 1_655
H44A C47 3.4914 no 1_545
H44A C48 3.2561 no 2_666
H44A C49 2.7681 no 2_666
H44A H24 2.2147 no .
H44A H25 2.9494 no .
H44A H29A 2.7168 no 1_655
H44A H29B 3.2461 no 1_655
H44A H29C 3.4949 no 1_655
H44A H47A 3.2864 no 1_545
H44A H48A 3.4081 no 2_666
H44A H48B 3.0000 no 2_666
H44A H49A 1.7853 no 2_666
H44A H49B 3.2691 no 2_666
H44B C24 2.8937 no .
H44B C29 3.4625 no 1_655
H44B C39 3.3898 no 2_665
H44B H24 2.0014 no .
H44B H29A 2.7311 no 1_655
H44B H29C 3.4084 no 1_655
H44B H37 3.0597 no 2_665
H44B H39A 2.6626 no 2_665
H44B H39B 3.3918 no 2_665
H44B H49A 3.3845 no 2_666
H45A Cl50 2.7660 no .
H45A C13 3.5471 no 1_545
H45A C24 3.3724 no .
H45A H5 3.3439 no 2_565
H45A H11 3.0943 no 1_545
H45A H13A 2.6108 no 1_545
H45A H24 2.5383 no .
H45A H48B 3.3522 no 2_666
H45A H49A 3.3463 no 2_666
H45B C13 3.3281 no 1_545
H45B C47 3.3116 no 1_545
H45B C49 3.3823 no 2_666
H45B H13A 2.4214 no 1_545
H45B H13B 3.4873 no 1_545
H45B H36A 2.9348 no 1_545
H45B H47A 2.5234 no 1_545
H45B H48B 3.1535 no 2_666
H45B H49A 2.7661 no 2_666
H46A N11 3.1053 no 1_545
H46A C10 3.2908 no 1_545
H46A C13 3.5676 no 1_545
H46A C36 3.4723 no 1_545
H46A C41 2.8455 no 2_655
H46A C42 3.5244 no 2_655
H46A C46 3.5563 no 2_655
H46A H11 3.0610 no 1_545
H46A H13A 3.0107 no 1_545
H46A H36A 3.1500 no 1_545
H46A H36B 2.9907 no 1_545
H46A H41A 3.3507 no 2_655
H46A H41B 1.8599 no 2_655
H46A H42A 3.4504 no 2_655
H46A H42B 3.5652 no 2_655
H46A H46B 3.4657 no 2_655
H46B C5 3.4706 no 2_565
H46B C37 3.5086 no 2_665
H46B C41 3.0879 no 2_655
H46B H5 2.9488 no 2_565
H46B H6 3.5097 no 2_565
H46B H36B 2.7958 no 2_665
H46B H37 2.7688 no 2_665
H46B H41A 3.1562 no 2_655
H46B H41B 2.2498 no 2_655
H46B H46A 3.4657 no 2_655
H47A C45 3.4038 no 1_565
H47A H13A 3.5377 no .
H47A H32A 2.9255 no 1_655
H47A H36A 3.3878 no .
H47A H43A 2.9425 no 1_565
H47A H44A 3.2864 no 1_565
H47A H45B 2.5234 no 1_565
H47B N11 3.3788 no 1_655
H47B C14 3.1865 no 1_655
H47B C15 3.2413 no 1_655
H47B H11 3.3458 no 1_655
H47B H14B 2.4388 no 1_655
H47B H15A 3.2146 no 1_655
H47B H15B 2.8190 no 1_655
H47B H43A 2.9689 no 1_565
H48A C15 3.0602 no 1_655
H48A C25 3.3294 no 2_666
H48A C32 3.0257 no 1_655
H48A H15A 2.6240 no 1_655
H48A H15B 2.5965 no 1_655
H48A H25 2.4421 no 2_666
H48A H32A 2.2031 no 1_655
H48A H32B 3.0553 no 1_655
H48A H44A 3.4081 no 2_666
H48B C14 3.3513 no 1_655
H48B C15 2.8615 no 1_655
H48B C45 3.5813 no 2_666
H48B H13A 3.4367 no 2_676
H48B H14A 3.5071 no 2_676
H48B H14B 2.8794 no 1_655
H48B H15A 2.1772 no 1_655
H48B H15B 2.8656 no 1_655
H48B H25 3.1234 no 2_666
H48B H44A 3.0000 no 2_666
H48B H45A 3.3522 no 2_666
H48B H45B 3.1535 no 2_666
H49A C43 3.0795 no 2_666
H49A C44 2.6172 no 2_666
H49A C45 3.0988 no 2_666
H49A H24 3.5381 no 2_666
H49A H25 3.0370 no 2_666
H49A H29B 3.5131 no 2_566
H49A H43A 2.7653 no 2_666
H49A H43B 3.3063 no 2_666
H49A H44A 1.7853 no 2_666
H49A H44B 3.3845 no 2_666
H49A H45A 3.3463 no 2_666
H49A H45B 2.7661 no 2_666
H49B H14A 3.1301 no .
H49B H14B 3.5483 no 2_576
H49B H25 3.5758 no 2_666
H49B H32A 3.2607 no 1_655
H49B H44A 3.2691 no 2_666

loop_
_geom_hbond_atom_site_label_D
_geom_hbond_atom_site_label_H
_geom_hbond_atom_site_label_A
_geom_hbond_site_symmetry_A
_geom_hbond_distance_DA
_geom_hbond_distance_DH
_geom_hbond_distance_HA
_geom_hbond_angle_DHA
_geom_hbond_publ_flag
N11 H11 Cl50 1_565 3.052(5) 0.880 2.193 165.3 no
N11 H11 N12 . 1.365(7) 0.880 1.997 34.4 no
N18 H18 Cl50 2_566 3.093(5) 0.880 2.228 167.4 no
N18 H18 N19 . 1.363(6) 0.880 1.994 34.4 no

loop_
_geom_torsion_atom_site_label_1
_geom_torsion_atom_site_label_2
_geom_torsion_atom_site_label_3
_geom_torsion_atom_site_label_4
_geom_torsion
_geom_torsion_publ_flag
_geom_torsion_site_symmetry_1
_geom_torsion_site_symmetry_3
_geom_torsion_site_symmetry_4
O27 Tb1 O33 C31 -6.5(3) no . . .
O33 Tb1 O27 C28 0.5(3) no . . .
O27 Tb1 O34 C35 78.5(4) no . . .
O34 Tb1 O27 C28 164.5(3) no . . .
O27 Tb1 O40 C38 171.1(3) no . . .
O40 Tb1 O27 C28 -150.2(4) no . . .
O27 Tb1 N2 C3 -26.8(2) no . . .
O27 Tb1 N2 C7 159.0(2) no . . .
N2 Tb1 O27 C28 -77.0(3) no . . .
O27 Tb1 N9 C8 -34.8(3) no . . .
O27 Tb1 N9 C10 140.2(3) no . . .
N9 Tb1 O27 C28 -43.7(4) no . . .
O27 Tb1 N16 C17 -117.3(3) no . . .
O27 Tb1 N16 C20 67.0(3) no . . .
N16 Tb1 O27 C28 69.5(4) no . . .
O27 Tb1 N22 C21 -124.9(3) no . . .
O27 Tb1 N22 C23 57.5(2) no . . .
N22 Tb1 O27 C28 125.7(3) no . . .
O33 Tb1 O34 C35 -125.5(3) no . . .
O34 Tb1 O33 C31 -172.2(2) no . . .
O33 Tb1 O40 C38 120.9(3) no . . .
O40 Tb1 O33 C31 45.4(4) no . . .
O33 Tb1 N2 C3 -102.7(2) no . . .
O33 Tb1 N2 C7 83.1(2) no . . .
N2 Tb1 O33 C31 79.9(3) no . . .
O33 Tb1 N9 C8 -78.5(2) no . . .
O33 Tb1 N9 C10 96.5(3) no . . .
N9 Tb1 O33 C31 146.5(3) no . . .
O33 Tb1 N16 C17 -49.5(3) no . . .
O33 Tb1 N16 C20 134.8(3) no . . .
N16 Tb1 O33 C31 -122.2(3) no . . .
O33 Tb1 N22 C21 -61.5(3) no . . .
O33 Tb1 N22 C23 120.9(2) no . . .
N22 Tb1 O33 C31 -70.4(4) no . . .
O34 Tb1 O40 C38 -34.6(3) no . . .
O40 Tb1 O34 C35 31.5(3) no . . .
O34 Tb1 N2 C3 119.5(2) no . . .
O34 Tb1 N2 C7 -54.8(3) no . . .
N2 Tb1 O34 C35 -31.2(3) no . . .
O34 Tb1 N9 C8 128.4(2) no . . .
O34 Tb1 N9 C10 -56.7(3) no . . .
N9 Tb1 O34 C35 -83.3(3) no . . .
O34 Tb1 N16 C17 99.6(4) no . . .
O34 Tb1 N16 C20 -76.1(2) no . . .
N16 Tb1 O34 C35 -175.5(3) no . . .
O34 Tb1 N22 C21 77.3(3) no . . .
O34 Tb1 N22 C23 -100.3(3) no . . .
N22 Tb1 O34 C35 117.2(3) no . . .
O40 Tb1 N2 C3 55.9(2) no . . .
O40 Tb1 N2 C7 -118.4(3) no . . .
N2 Tb1 O40 C38 85.6(3) no . . .
O40 Tb1 N9 C8 62.3(3) no . . .
O40 Tb1 N9 C10 -122.7(3) no . . .
N9 Tb1 O40 C38 30.6(3) no . . .
O40 Tb1 N16 C17 142.4(3) no . . .
O40 Tb1 N16 C20 -33.3(3) no . . .
N16 Tb1 O40 C38 -78.1(3) no . . .
O40 Tb1 N22 C21 152.5(3) no . . .
O40 Tb1 N22 C23 -25.1(2) no . . .
N22 Tb1 O40 C38 -112.3(3) no . . .
N2 Tb1 N9 C8 2.44(19) no . . .
N2 Tb1 N9 C10 177.4(4) no . . .
N9 Tb1 N2 C3 176.0(3) no . . .
N9 Tb1 N2 C7 1.7(2) no . . .
N2 Tb1 N16 C17 -9.9(5) no . . .
N2 Tb1 N16 C20 174.43(18) no . . .
N16 Tb1 N2 C3 -142.3(2) no . . .
N16 Tb1 N2 C7 43.4(3) no . . .
N2 Tb1 N22 C21 -172.92(19) no . . .
N2 Tb1 N22 C23 9.5(4) no . . .
N22 Tb1 N2 C3 19.7(4) no . . .
N22 Tb1 N2 C7 -154.5(2) no . . .
N9 Tb1 N16 C17 27.0(3) no . . .
N9 Tb1 N16 C20 -148.7(2) no . . .
N16 Tb1 N9 C8 -155.1(2) no . . .
N16 Tb1 N9 C10 19.9(3) no . . .
N9 Tb1 N22 C21 44.0(3) no . . .
N9 Tb1 N22 C23 -133.6(2) no . . .
N22 Tb1 N9 C8 162.35(18) no . . .
N22 Tb1 N9 C10 -22.7(4) no . . .
N16 Tb1 N22 C21 -4.1(2) no . . .
N16 Tb1 N22 C23 178.3(3) no . . .
N22 Tb1 N16 C17 -179.8(4) no . . .
N22 Tb1 N16 C20 4.5(2) no . . .
Tb1 O27 C28 C29 -172.2(2) no . . .
Tb1 O27 C28 C30 5.8(8) no . . .
Tb1 O33 C31 C30 6.0(7) no . . .
Tb1 O33 C31 C32 -177.6(2) no . . .
Tb1 O34 C35 C36 160.1(2) no . . .
Tb1 O34 C35 C37 -20.4(7) no . . .
Tb1 O40 C38 C37 27.0(7) no . . .
Tb1 O40 C38 C39 -152.8(3) no . . .
Tb1 N2 C3 C4 -172.9(2) no . . .
Tb1 N2 C7 C6 173.1(2) no . . .
Tb1 N2 C7 C8 -5.1(4) no . . .
C3 N2 C7 C6 -1.4(6) no . . .
C3 N2 C7 C8 -179.6(3) no . . .
C7 N2 C3 C4 1.6(6) no . . .
Tb1 N9 C8 N12 176.3(2) no . . .
Tb1 N9 C8 C7 -6.4(5) no . . .
Tb1 N9 C10 N11 -174.8(2) no . . .
Tb1 N9 C10 C13 4.6(7) no . . .
C8 N9 C10 N11 0.7(4) no . . .
C8 N9 C10 C13 -179.9(4) no . . .
C10 N9 C8 N12 -0.2(5) no . . .
C10 N9 C8 C7 177.1(3) no . . .
N12 N11 C10 N9 -0.9(5) no . . .
N12 N11 C10 C13 179.6(3) no . . .
C10 N11 N12 C8 0.7(4) no . . .
N11 N12 C8 N9 -0.3(5) no . . .
N11 N12 C8 C7 -177.5(3) no . . .
Tb1 N16 C17 N18 -175.4(3) no . . .
Tb1 N16 C17 C15 2.1(7) no . . .
Tb1 N16 C20 N19 176.6(2) no . . .
Tb1 N16 C20 C21 -5.1(5) no . . .
C17 N16 C20 N19 -0.4(5) no . . .
C17 N16 C20 C21 177.9(3) no . . .
C20 N16 C17 N18 0.7(4) no . . .
C20 N16 C17 C15 178.2(4) no . . .
N19 N18 C17 N16 -0.7(5) no . . .
N19 N18 C17 C15 -178.3(3) no . . .
C17 N18 N19 C20 0.4(4) no . . .
N18 N19 C20 N16 0.0(5) no . . .
N18 N19 C20 C21 -178.2(4) no . . .
Tb1 N22 C21 C20 3.2(5) no . . .
Tb1 N22 C21 C26 -177.5(2) no . . .
Tb1 N22 C23 C24 177.0(3) no . . .
C21 N22 C23 C24 -0.7(6) no . . .
C23 N22 C21 C20 -179.0(3) no . . .
C23 N22 C21 C26 0.2(6) no . . .
N2 C3 C4 C5 -0.4(7) no . . .
C3 C4 C5 C6 -1.1(6) no . . .
C4 C5 C6 C7 1.3(6) no . . .
C5 C6 C7 N2 -0.0(6) no . . .
C5 C6 C7 C8 178.0(4) no . . .
N2 C7 C8 N9 7.6(5) no . . .
N2 C7 C8 N12 -175.4(3) no . . .
C6 C7 C8 N9 -170.6(4) no . . .
C6 C7 C8 N12 6.4(7) no . . .
N9 C10 C13 C14 -96.2(5) no . . .
N11 C10 C13 C14 83.1(5) no . . .
C10 C13 C14 C15 64.8(5) no . . .
C13 C14 C15 C17 61.3(6) no . . .
C14 C15 C17 N16 -96.0(6) no . . .
C14 C15 C17 N18 81.1(5) no . . .
N16 C20 C21 N22 1.2(6) no . . .
N16 C20 C21 C26 -178.1(3) no . . .
N19 C20 C21 N22 179.4(4) no . . .
N19 C20 C21 C26 0.1(7) no . . .
N22 C21 C26 C25 0.5(7) no . . .
C20 C21 C26 C25 179.8(4) no . . .
N22 C23 C24 C25 0.4(7) no . . .
C23 C24 C25 C26 0.4(6) no . . .
C24 C25 C26 C21 -0.8(7) no . . .
O27 C28 C30 C31 -8.6(9) no . . .
C29 C28 C30 C31 169.3(5) no . . .
C28 C30 C31 O33 2.8(9) no . . .
C28 C30 C31 C32 -173.5(4) no . . .
O34 C35 C37 C38 -6.7(9) no . . .
C36 C35 C37 C38 172.8(5) no . . .
C35 C37 C38 O40 3.6(9) no . . .
C35 C37 C38 C39 -176.6(5) no . . .
C42 C41 C46 C45 -56.0(8) no . . .
C46 C41 C42 C43 57.5(8) no . . .
C41 C42 C43 C44 -58.3(7) no . . .
C42 C43 C44 C45 58.3(8) no . . .
C43 C44 C45 C46 -57.5(8) no . . .
C44 C45 C46 C41 56.0(8) no . . .
C48 C47 C49 C48 -45(3) no . 2_676 2_676
C49 C47 C48 C49 42(3) no 2_676 . .
C47 C48 C49 C47 -43(3) no . . 2_676
